data_2009951
loop_
_publ_author_name
'Low, John N.'
'Scrimgeour, Sheelagh N.'
'Egglishaw, Clare'
'Howie, R. Alan'
'Moreno-Carretero, Miguel N.'
'Hueso-Ure\~na, Francisco'

_publ_section_title
;
 4-Amino-2-methylthio-6-oxo-1,6-dihydropyrimidine and its 1-methyl
 derivative and 4-amino-2-methoxy-1-methyl-6-oxo-1,6-dihydropyrimidine
 and its 5-nitroso derivative
;
_journal_issue 8
_journal_name_full 'Acta Crystallographica Section C'
_journal_page_first 1329
_journal_page_last 1333
_journal_paper_doi 10.1107/S0108270194000946
_journal_volume 50
_journal_year 1994
_chemical_formula_moiety 'C5 H7 N3 O S, 3(H2 O)'
_chemical_formula_sum 'C5 H13 N3 O4 S'
_chemical_formula_weight 211.23
_chemical_name_systematic
;
4-amino-1,6-dihydro-2-methylthio-6-oxopyrimidine trihydrate
;
_space_group_IT_number 2
_symmetry_cell_setting triclinic
_symmetry_space_group_name_Hall '-P 1'
_symmetry_space_group_name_H-M 'P -1'
_cell_angle_alpha 76.880(2)
_cell_angle_beta 98.86(3)
_cell_angle_gamma 111.50(3)
_cell_formula_units_Z 2
_cell_length_a 6.848(4)
_cell_length_b 6.865(2)
_cell_length_c 11.763(4)
_cell_measurement_reflns_used 14
_cell_measurement_temperature 293
_cell_measurement_theta_max 10.50
_cell_measurement_theta_min 8.00
_cell_volume 499.6(4)
_computing_cell_refinement 'Nicolet P3 software'
_computing_data_collection 'Nicolet P3 software'
_computing_data_reduction 'NRCVAX DATRD2'
_computing_molecular_graphics PLUTON-92
_computing_publication_material 'NRCVAX TABLES'
_computing_structure_refinement 'NRCVAX LSTSQ'
_computing_structure_solution SHELX86
_diffrn_ambient_temperature 293
_diffrn_measurement_device 'Nicolet P3 four circle diffractometer'
_diffrn_measurement_method '\w scan b/P/b'
_diffrn_radiation_monochromator graphite
_diffrn_radiation_source 'xray tube'
_diffrn_radiation_type MoK\a
_diffrn_radiation_wavelength 0.7107
_diffrn_reflns_av_R_equivalents 0.019
_diffrn_reflns_limit_h_max 7
_diffrn_reflns_limit_h_min -8
_diffrn_reflns_limit_k_max 8
_diffrn_reflns_limit_k_min 0
_diffrn_reflns_limit_l_max 13
_diffrn_reflns_limit_l_min -13
_diffrn_reflns_number 1741
_diffrn_reflns_theta_max 25.00
_diffrn_reflns_theta_min 0.00
_diffrn_standards_decay_% 2.2
_diffrn_standards_interval_count 50
_diffrn_standards_number 2
_exptl_absorpt_coefficient_mu 0.26
_exptl_absorpt_correction_T_max 1.0000
_exptl_absorpt_correction_T_min 1.0000
_exptl_absorpt_correction_type none
_exptl_crystal_colour colourless
_exptl_crystal_density_diffrn 1.404
_exptl_crystal_description prism
_exptl_crystal_F_000 224
_exptl_crystal_size_max 0.60
_exptl_crystal_size_mid 0.30
_exptl_crystal_size_min 0.10
_refine_diff_density_max 0.16
_refine_diff_density_min -0.25
_refine_ls_goodness_of_fit_obs 2.80
_refine_ls_hydrogen_treatment refall
_refine_ls_matrix_type full
_refine_ls_number_parameters 118
_refine_ls_number_reflns 1438
_refine_ls_R_factor_all 0.053
_refine_ls_R_factor_obs 0.036
_refine_ls_shift/esd_max <0.001
_refine_ls_structure_factor_coef F
_refine_ls_weighting_details 'w = 1/\s^2^(F)'
_refine_ls_weighting_scheme calc
_refine_ls_wR_factor_all 0.042
_refine_ls_wR_factor_obs 0.041
_reflns_number_observed 1438
_reflns_number_total 1738
_reflns_observed_criterion Inet>2.5\s(Inet)
_cod_data_source_file ha1089.cif
_cod_data_source_block AMT
_cod_depositor_comments
;
The following automatic conversions were performed:
'_symmetry_cell_setting' value 'Triclinic' changed to 'triclinic'
according to '/home/saulius/struct/CIF-dictionaries/cif_core.dic'
dictionary named 'cif_core.dic' version 2.4.1 from 2010-06-29.

Automatic conversion script
Id: cif_fix_enum 1527 2010-12-29 10:47:43Z saulius 

The following automatic conversions were performed:

'_symmetry_cell_setting' value 'Triclinic' changed to 'triclinic'
according to /home/saulius/struct/CIF-dictionaries/cif_core.dic
dictionary named 'cif_core.dic' version 2.4.1 from 2010-06-29.

Automatic conversion script
Id: cif_fix_values 1715 2011-07-08 13:25:40Z adriana 

The following automatic conversions were performed:

'_refine_ls_weighting_scheme' value '1/\s^2^(F)' was changed to
'calc'. New tag '_refine_ls_weighting_details' was created. The value
of the new tag was set to 'w = 1/\s^2^(F)'.

Automatic conversion script
Id: cif_fix_values 3143 2015-03-26 13:38:13Z robertas 
;
_cod_original_formula_sum 'C5 H13 N3 O4 S '
_cod_database_code 2009951

loop_
_symmetry_equiv_pos_as_xyz
x,y,z
-x,-y,-z

loop_
_atom_site_aniso_label
_atom_site_aniso_U_11
_atom_site_aniso_U_22
_atom_site_aniso_U_33
_atom_site_aniso_U_12
_atom_site_aniso_U_13
_atom_site_aniso_U_23
_atom_site_aniso_type_symbol
N1 0.0383(12) 0.0317(11) 0.0285(11) 0.0167(18) -0.0015(18) -0.0160(18) N
C2 0.0313(13) 0.0336(13) 0.0286(13) 0.023(2) 0.004(2) -0.010(2) C
S2 0.0505(4) 0.0392(4) 0.0273(3) 0.0175(6) 0.0012(6) -0.0143(5) S
C21 0.078(2) 0.0416(17) 0.0382(16) 0.025(3) 0.014(3) 0.001(3) C
N3 0.0364(12) 0.0339(12) 0.0318(12) 0.0201(19) 0.0015(19) -0.0142(19) N
C4 0.0334(13) 0.0332(13) 0.0321(13) 0.024(2) 0.000(2) -0.020(2) C
N4 0.0751(17) 0.0308(12) 0.0331(12) 0.019(2) 0.006(2) -0.0174(19) N
C5 0.0400(15) 0.0363(14) 0.0281(13) 0.026(2) 0.000(2) -0.015(2) C
C6 0.0345(14) 0.0337(14) 0.0293(13) 0.022(2) 0.002(2) -0.007(2) C
O6 0.0661(13) 0.0314(10) 0.0324(10) 0.0113(18) -0.0047(18) -0.0079(16) O
O1W 0.0560(12) 0.0482(11) 0.0333(10) 0.0370(18) 0.0070(17) -0.0174(16) O
O2W 0.0482(11) 0.0399(11) 0.0504(12) 0.0049(17) 0.0100(18) -0.0206(17) O
O3W 0.0516(12) 0.0414(11) 0.0509(12) 0.0258(18) -0.0115(19) -0.0105(18) O

loop_
_atom_site_label
_atom_site_fract_x
_atom_site_fract_y
_atom_site_fract_z
_atom_site_U_iso_or_equiv
_atom_site_thermal_displace_type
_atom_site_calc_flag
_atom_site_refinement_flags
_atom_site_type_symbol
N1 0.3550(3) 0.7087(3) 0.02900(16) 0.0339(12) Uani d . N
C2 0.2674(4) 0.5046(4) 0.0875(2) 0.0312(15) Uani d . C
S2 0.28555(11) 0.48164(11) 0.23947(5) 0.0411(4) Uani d . S
C21 0.1773(5) 0.1970(4) 0.2879(2) 0.056(2) Uani d . C
N3 0.1784(3) 0.3392(3) 0.03780(16) 0.0347(13) Uani d . N
C4 0.1781(4) 0.3828(4) -0.0825(2) 0.0324(14) Uani d . C
N4 0.0877(4) 0.2130(3) -0.13393(18) 0.0485(16) Uani d . N
C5 0.2626(4) 0.5866(4) -0.1483(2) 0.0349(15) Uani d . C
C6 0.3561(4) 0.7583(4) -0.0917(2) 0.0333(15) Uani d . C
O6 0.4422(3) 0.9518(3) -0.14049(14) 0.0476(12) Uani d . O
O1W 0.3796(3) 0.0738(3) 0.62784(14) 0.0455(12) Uani d . O
O2W 0.2708(3) 0.7495(3) 0.50653(16) 0.0494(12) Uani d . O
O3W 0.1255(3) 0.3147(3) 0.60304(16) 0.0505(12) Uani d . O
H1 0.426 0.835 0.079 0.0498 Uiso d R H
H211 0.193 0.170 0.382 0.0725 Uiso d R H
H212 0.263 0.116 0.258 0.0725 Uiso d R H
H213 0.013 0.136 0.258 0.0725 Uiso d R H
H41 0.100 0.242 -0.217 0.0493 Uiso d R H
H42 0.048 0.075 -0.095 0.0493 Uiso d R H
H5 0.255 0.610 -0.243 0.0508 Uiso d R H
H1W1 0.297 0.166 0.621 0.0678 Uiso d R H
H2W1 0.382 0.045 0.705 0.0678 Uiso d R H
H1W2 0.381 0.801 0.452 0.0702 Uiso d R H
H2W2 0.294 0.867 0.547 0.0702 Uiso d R H
H1W3 0.195 0.458 0.578 0.0709 Uiso d R H
H2W3 0.001 0.277 0.567 0.0709 Uiso d R H

loop_
_atom_type_symbol
_atom_type_scat_dispersion_real
_atom_type_scat_dispersion_imag
_atom_type_scat_source
C 0.002 0.002 'International Tables Vol. IV Table 2.2B'
H 0.000 0.000 'International Tables Vol. IV Table 2.2B'
N 0.004 0.003 'International Tables Vol. IV Table 2.2B'
O 0.008 0.006 'International Tables Vol. IV Table 2.2B'
S 0.110 0.124 'International Tables Vol. IV Table 2.2B'

loop_
_geom_angle_atom_site_label_1
_geom_angle_atom_site_label_2
_geom_angle_atom_site_label_3
_geom_angle
_geom_angle_publ_flag
C2 N1 C6 122.20(19) yes
C2 N1 H1 118.86(18) no
C6 N1 H1 118.93(18) no
N1 C2 S2 113.82(17) yes
N1 C2 N3 124.7(2) yes
S2 C2 N3 121.52(18) yes
C2 S2 C21 102.08(12) yes
S2 C21 H211 106.1(2) no
S2 C21 H212 111.3(2) no
S2 C21 H213 111.0(2) no
H211 C21 H212 109.5(3) no
H211 C21 H213 109.5(3) no
H212 C21 H213 109.5(3) no
C2 N3 C4 114.65(19) yes
N3 C4 N4 114.8(2) yes
N3 C4 C5 124.0(2) yes
N4 C4 C5 121.2(2) yes
C4 N4 H41 114.7(2) no
C4 N4 H42 124.5(2) no
H41 N4 H42 118.9(2) no
C4 C5 C6 119.4(2) yes
C4 C5 H5 120.2(2) no
C6 C5 H5 120.4(2) no
N1 C6 C5 115.1(2) yes
N1 C6 O6 118.9(2) yes
C5 C6 O6 126.0(2) yes
H1W1 O1W H2W1 92.62(15) no
H1W2 O2W H2W2 105.58(16) no
H1W3 O3W H2W3 109.22(18) no
O1W H1W1 H2W1 40.91(10) no
O1W H2W1 H1W1 46.47(11) no
O2W H1W2 H2W2 37.22(10) no
O2W H2W2 H1W2 37.19(10) no
O3W H1W3 H2W3 34.16(11) no
O3W H2W3 H1W3 36.62(11) no

loop_
_geom_bond_atom_site_label_1
_geom_bond_atom_site_label_2
_geom_bond_site_symmetry_1
_geom_bond_site_symmetry_2
_geom_bond_distance
_geom_bond_publ_flag
N1 C2 ? ? 1.368(3) yes
N1 C6 ? ? 1.383(3) yes
N1 H1 ? ? 1.0800(19) no
C2 S2 ? ? 1.747(2) yes
C2 N3 ? ? 1.299(3) yes
S2 C21 ? ? 1.804(3) yes
C21 H211 ? ? 1.080(3) no
C21 H212 ? ? 1.080(3) no
C21 H213 ? ? 1.081(3) no
N3 C4 ? ? 1.379(3) yes
C4 N4 ? ? 1.335(3) yes
C4 C5 ? ? 1.394(3) yes
N4 H41 ? ? 0.960(2) no
N4 H42 ? ? 0.911(2) no
C5 C6 ? ? 1.384(3) yes
C5 H5 ? ? 1.080(2) no
C6 O6 ? ? 1.275(3) yes
O1W H1W1 ? ? 0.9777(17) no
O1W H2W1 ? ? 0.8832(16) no
O2W H1W2 ? ? 0.9725(18) no
O2W H2W2 ? ? 0.9732(17) no
O3W H1W3 ? ? 0.9222(17) no
O3W H2W3 ? ? 0.8680(18) no

loop_
_geom_contact_atom_site_label_1
_geom_contact_atom_site_label_2
_geom_contact_distance
_geom_contact_site_symmetry_2
_geom_contact_publ_flag
N1 O6 2.745(3) 2_675 yes
OW2 OW1 2.729(3) 1_565 yes
OW2 OW1 2.805(3) 2_666 yes
OW3 OW2 2.797(3) 1_555 yes
OW3 OW2 2.743(3) 2_566 yes
OW1 OW3 2.753(3) 1_555 yes
OW1 O6 2.679(3) 1_546 yes
N4 OW3 3.043(3) 1_554 yes

loop_
_geom_torsion_atom_site_label_1
_geom_torsion_atom_site_label_2
_geom_torsion_atom_site_label_3
_geom_torsion_atom_site_label_4
_geom_torsion
_geom_torsion_publ_flag
C6 N1 C2 S2 179.9(2) no
C6 N1 C2 N3 0.20(10) no
C2 N1 C6 C5 -0.10(10) no
C2 N1 C6 O6 -179.4(3) no
N1 C2 S2 C21 -175.5(2) no
N3 C2 S2 C21 4.20(10) no
N1 C2 N3 C4 0.20(10) no
S2 C2 N3 C4 -179.4(2) no
C2 N3 C4 N4 179.7(3) no
C2 N3 C4 C5 -0.80(10) no
N3 C4 C5 C6 0.90(10) no
N4 C4 C5 C6 -179.6(3) no
C4 C5 C6 N1 -0.40(10) no
C4 C5 C6 O6 178.8(3) no
